data_7247392
loop_
_publ_author_name
'Lee, Ming-Yi'
'Liao, Chih-Hsiang'
'Hung, Hsiu-Yu'
'Lee, Jhen-Yi'
'Lee, Hon Man'

_publ_section_title
;
 Nitron-derivative-based palladium carbene complexes: structural
 characterization, theoretical calculations, and catalytic applications in
 the Mizoroki--Heck coupling reaction
;
_journal_issue 39
_journal_name_full 'RSC Advances'
_journal_page_first 27434
_journal_page_last 27445
_journal_paper_doi 10.1039/D3RA05016E
_journal_volume 13
_journal_year 2023
_chemical_formula_sum 'C53 H94 Cl2 N16 O6 Pd2'
_chemical_formula_weight 1335.14
_space_group_crystal_system orthorhombic
_space_group_IT_number 61
_space_group_name_Hall '-P 2ac 2ab'
_space_group_name_H-M_alt 'P b c a'
_atom_sites_solution_hydrogens geom
_audit_creation_method SHELXL-2014
_audit_update_record
;
2023-06-29 deposited with the CCDC.	2023-08-30 downloaded from the CCDC.
;
_cell_angle_alpha 90
_cell_angle_beta 90
_cell_angle_gamma 90
_cell_formula_units_Z 4
_cell_length_a 20.866(5)
_cell_length_b 11.513(3)
_cell_length_c 29.853(6)
_cell_measurement_reflns_used 8235
_cell_measurement_temperature 150(2)
_cell_measurement_theta_max 20.4
_cell_measurement_theta_min 2.4
_cell_volume 7172(3)
_computing_cell_refinement 'SAINT (Bruker, 2012)'
_computing_data_collection 'APEX2 (Bruker AXS, 2012)'
_computing_data_reduction 'SAINT (Bruker, 2012)'
_computing_molecular_graphics 'DIAMOND (Brandenburg, 1999)'
_computing_publication_material 'SHELXL (Sheldrick, 2015)'
_computing_structure_refinement 'SHELXL (Sheldrick, 2015)'
_computing_structure_solution 'SHELXL (Sheldrick, 2015)'
_diffrn_ambient_temperature 150(2)
_diffrn_measured_fraction_theta_full 0.999
_diffrn_measured_fraction_theta_max 0.999
_diffrn_measurement_device_type 'Bruker APEXII CCD area-detector'
_diffrn_measurement_method '\f and \w'
_diffrn_radiation_type MoK\a
_diffrn_radiation_wavelength 0.71073
_diffrn_reflns_av_R_equivalents 0.1567
_diffrn_reflns_av_unetI/netI 0.0602
_diffrn_reflns_Laue_measured_fraction_full 0.999
_diffrn_reflns_Laue_measured_fraction_max 0.999
_diffrn_reflns_limit_h_max 26
_diffrn_reflns_limit_h_min -26
_diffrn_reflns_limit_k_max 14
_diffrn_reflns_limit_k_min -14
_diffrn_reflns_limit_l_max 38
_diffrn_reflns_limit_l_min -38
_diffrn_reflns_number 120181
_diffrn_reflns_point_group_measured_fraction_full 0.999
_diffrn_reflns_point_group_measured_fraction_max 0.999
_diffrn_reflns_theta_full 25.242
_diffrn_reflns_theta_max 27.000
_diffrn_reflns_theta_min 1.677
_diffrn_source 'sealed X-ray tube'
_exptl_absorpt_coefficient_mu 0.628
_exptl_absorpt_correction_T_max 0.7458
_exptl_absorpt_correction_T_min 0.5042
_exptl_absorpt_correction_type multi-scan
_exptl_absorpt_process_details 'SADABS (Sheldrick, 2003)'
_exptl_crystal_colour yellow
_exptl_crystal_density_diffrn 1.237
_exptl_crystal_description block
_exptl_crystal_F_000 2792
_exptl_crystal_size_max 0.150
_exptl_crystal_size_mid 0.130
_exptl_crystal_size_min 0.120
_refine_diff_density_max 0.924
_refine_diff_density_min -0.853
_refine_diff_density_rms 0.102
_refine_ls_extinction_method none
_refine_ls_goodness_of_fit_ref 1.102
_refine_ls_hydrogen_treatment constr
_refine_ls_matrix_type full
_refine_ls_number_parameters 381
_refine_ls_number_reflns 7827
_refine_ls_number_restraints 0
_refine_ls_restrained_S_all 1.102
_refine_ls_R_factor_all 0.1131
_refine_ls_R_factor_gt 0.0688
_refine_ls_shift/su_max 0.002
_refine_ls_shift/su_mean 0.000
_refine_ls_structure_factor_coef Fsqd
_refine_ls_weighting_details 'w=1/[\s^2^(Fo^2^)+(0.1000P)^2^] where P=(Fo^2^+2Fc^2^)/3'
_refine_ls_weighting_scheme calc
_refine_ls_wR_factor_gt 0.1763
_refine_ls_wR_factor_ref 0.2035
_reflns_Friedel_coverage 0.000
_reflns_number_gt 4863
_reflns_number_total 7827
_reflns_threshold_expression 'I > 2\s(I)'
_cod_data_source_file d3ra05016e2.cif
_cod_data_source_block myl002a_pl
_cod_database_code 7247392
_shelx_space_group_comment
;
The symmetry employed for this shelxl refinement is uniquely defined
by the following loop, which should always be used as a source of
symmetry information in preference to the above space-group names.
They are only intended as comments.
;
_shelx_estimated_absorpt_t_min 0.912
_shelx_estimated_absorpt_t_max 0.928
_shelxl_version_number 2014-3

loop_
_space_group_symop_operation_xyz
'x, y, z'
'-x+1/2, -y, z+1/2'
'x+1/2, -y+1/2, -z'
'-x, y+1/2, -z+1/2'
'-x, -y, -z'
'x-1/2, y, -z-1/2'
'-x-1/2, y-1/2, z'
'x, -y-1/2, z-1/2'

loop_
_atom_site_label
_atom_site_type_symbol
_atom_site_fract_x
_atom_site_fract_y
_atom_site_fract_z
_atom_site_U_iso_or_equiv
_atom_site_adp_type
_atom_site_occupancy
_atom_site_site_symmetry_order
_atom_site_calc_flag
_atom_site_refinement_flags_posn
_atom_site_refinement_flags_adp
_atom_site_refinement_flags_occupancy
_atom_site_disorder_assembly
_atom_site_disorder_group
Pd1 Pd 0.50541(2) 0.43284(4) 0.34816(2) 0.05127(17) Uani 1 1 d . . . . .
C1 C 0.4399(2) 0.3426(4) 0.38715(16) 0.0549(12) Uani 1 1 d . . . . .
C2 C 0.3667(2) 0.3108(4) 0.44161(16) 0.0568(12) Uani 1 1 d . . . . .
C3 C 0.4415(3) 0.4787(6) 0.45335(19) 0.092(2) Uani 1 1 d . . . . .
H3A H 0.4604 0.4504 0.4814 0.138 Uiso 1 1 calc R U . . .
H3B H 0.4066 0.5327 0.4602 0.138 Uiso 1 1 calc R U . . .
H3C H 0.4744 0.5188 0.4357 0.138 Uiso 1 1 calc R U . . .
C4 C 0.4035(3) 0.1675(5) 0.3412(2) 0.0707(16) Uani 1 1 d . . . . .
C5 C 0.4716(3) 0.1563(5) 0.3228(3) 0.089(2) Uani 1 1 d . . . . .
H5A H 0.4887 0.2337 0.3161 0.134 Uiso 1 1 calc R U . . .
H5B H 0.4710 0.1097 0.2953 0.134 Uiso 1 1 calc R U . . .
H5C H 0.4989 0.1183 0.3451 0.134 Uiso 1 1 calc R U . . .
C6 C 0.3567(3) 0.2184(7) 0.3061(2) 0.099(2) Uani 1 1 d . . . . .
H6A H 0.3142 0.2273 0.3195 0.148 Uiso 1 1 calc R U . . .
H6B H 0.3540 0.1658 0.2803 0.148 Uiso 1 1 calc R U . . .
H6C H 0.3724 0.2944 0.2961 0.148 Uiso 1 1 calc R U . . .
C7 C 0.3799(4) 0.0477(6) 0.3576(3) 0.105(3) Uani 1 1 d . . . . .
H7A H 0.4054 0.0234 0.3835 0.157 Uiso 1 1 calc R U . . .
H7B H 0.3847 -0.0093 0.3335 0.157 Uiso 1 1 calc R U . . .
H7C H 0.3347 0.0532 0.3662 0.157 Uiso 1 1 calc R U . . .
C8 C 0.2226(3) 0.2943(8) 0.4570(2) 0.111(3) Uani 1 1 d . . . . .
H8A H 0.2146 0.3781 0.4556 0.167 Uiso 1 1 calc R U . . .
H8B H 0.1830 0.2539 0.4652 0.167 Uiso 1 1 calc R U . . .
H8C H 0.2373 0.2668 0.4277 0.167 Uiso 1 1 calc R U . . .
C9 C 0.2741(3) 0.2694(5) 0.49219(18) 0.0642(14) Uani 1 1 d . . . . .
C10 C 0.2538(3) 0.3151(6) 0.53739(19) 0.088(2) Uani 1 1 d . . . . .
H10A H 0.2867 0.2962 0.5597 0.132 Uiso 1 1 calc R U . . .
H10B H 0.2131 0.2792 0.5461 0.132 Uiso 1 1 calc R U . . .
H10C H 0.2485 0.3996 0.5358 0.132 Uiso 1 1 calc R U . . .
C11 C 0.2864(5) 0.1413(6) 0.4956(3) 0.129(3) Uani 1 1 d . . . . .
H11A H 0.3218 0.1273 0.5165 0.193 Uiso 1 1 calc R U . . .
H11B H 0.2976 0.1106 0.4660 0.193 Uiso 1 1 calc R U . . .
H11C H 0.2477 0.1022 0.5066 0.193 Uiso 1 1 calc R U . . .
C12 C 0.4451(2) 0.4886(4) 0.29667(16) 0.0510(12) Uani 1 1 d . . . . .
C13 C 0.3966(2) 0.4864(5) 0.23044(17) 0.0559(12) Uani 1 1 d . . . . .
C14 C 0.4954(2) 0.3624(5) 0.2369(2) 0.0647(14) Uani 1 1 d . . . . .
H14A H 0.5121 0.3925 0.2085 0.097 Uiso 1 1 calc R U . . .
H14B H 0.4763 0.2857 0.2320 0.097 Uiso 1 1 calc R U . . .
H14C H 0.5306 0.3559 0.2586 0.097 Uiso 1 1 calc R U . . .
C15 C 0.3667(2) 0.6353(5) 0.32941(19) 0.0619(14) Uani 1 1 d . . . . .
C16 C 0.3344(3) 0.7382(5) 0.3083(2) 0.0869(19) Uani 1 1 d . . . . .
H16A H 0.3652 0.7803 0.2897 0.130 Uiso 1 1 calc R U . . .
H16B H 0.3182 0.7899 0.3318 0.130 Uiso 1 1 calc R U . . .
H16C H 0.2985 0.7116 0.2897 0.130 Uiso 1 1 calc R U . . .
C17 C 0.4200(3) 0.6766(6) 0.3613(2) 0.0828(18) Uani 1 1 d . . . . .
H17A H 0.4403 0.6091 0.3755 0.124 Uiso 1 1 calc R U . . .
H17B H 0.4015 0.7268 0.3845 0.124 Uiso 1 1 calc R U . . .
H17C H 0.4522 0.7202 0.3443 0.124 Uiso 1 1 calc R U . . .
C18 C 0.3177(3) 0.5604(6) 0.3539(2) 0.084(2) Uani 1 1 d . . . . .
H18A H 0.2869 0.5289 0.3323 0.127 Uiso 1 1 calc R U . . .
H18B H 0.2950 0.6077 0.3761 0.127 Uiso 1 1 calc R U . . .
H18C H 0.3397 0.4963 0.3691 0.127 Uiso 1 1 calc R U . . .
C19 C 0.3250(4) 0.4820(6) 0.1636(2) 0.098(2) Uani 1 1 d . . . . .
C20 C 0.3204(7) 0.6123(8) 0.1585(3) 0.179(6) Uani 1 1 d . . . . .
H20A H 0.3299 0.6497 0.1872 0.269 Uiso 1 1 calc R U . . .
H20B H 0.2770 0.6333 0.1489 0.269 Uiso 1 1 calc R U . . .
H20C H 0.3513 0.6385 0.1359 0.269 Uiso 1 1 calc R U . . .
C21 C 0.2681(4) 0.4308(10) 0.1903(4) 0.169(5) Uani 1 1 d . . . . .
H21A H 0.2654 0.4687 0.2196 0.254 Uiso 1 1 calc R U . . .
H21B H 0.2745 0.3471 0.1944 0.254 Uiso 1 1 calc R U . . .
H21C H 0.2282 0.4441 0.1737 0.254 Uiso 1 1 calc R U . . .
C22 C 0.3299(5) 0.4290(7) 0.1174(2) 0.145(4) Uani 1 1 d . . . . .
H22A H 0.3680 0.4596 0.1022 0.218 Uiso 1 1 calc R U . . .
H22B H 0.2916 0.4488 0.1000 0.218 Uiso 1 1 calc R U . . .
H22C H 0.3334 0.3444 0.1200 0.218 Uiso 1 1 calc R U . . .
C23 C 0.5988(3) 0.6093(6) 0.3438(2) 0.0688(16) Uani 1 1 d . . . . .
C24 C 0.6069(3) 0.5047(5) 0.4088(2) 0.0653(14) Uani 1 1 d . . . . .
C25 C 0.5977(2) 0.4893(5) 0.33183(17) 0.0580(13) Uani 1 1 d . . . . .
H25 H 0.6193 0.4616 0.3039 0.070 Uiso 1 1 calc R U . . .
C26 C 0.6009(2) 0.4230(5) 0.37202(18) 0.0593(13) Uani 1 1 d . . . . .
H26 H 0.6242 0.3470 0.3727 0.071 Uiso 1 1 calc R U . . .
N1 N 0.4165(2) 0.3808(4) 0.42776(13) 0.0566(11) Uani 1 1 d . . . . .
N2 N 0.40380(19) 0.2481(3) 0.38027(14) 0.0568(10) Uani 1 1 d . . . . .
N3 N 0.3571(2) 0.2273(4) 0.41291(15) 0.0629(11) Uani 1 1 d . . . . .
N4 N 0.3333(2) 0.3315(4) 0.47949(14) 0.0711(13) Uani 1 1 d . . . . .
H4 H 0.3477 0.3855 0.4978 0.085 Uiso 1 1 calc R U . . .
N5 N 0.3957(2) 0.5636(3) 0.29416(14) 0.0570(11) Uani 1 1 d . . . . .
N6 N 0.44670(18) 0.4419(3) 0.25438(13) 0.0497(9) Uani 1 1 d . . . . .
N7 N 0.3637(2) 0.5613(4) 0.25328(15) 0.0647(12) Uani 1 1 d . . . . .
N8 N 0.3852(2) 0.4540(4) 0.18681(14) 0.0674(12) Uani 1 1 d . . . . .
H8 H 0.4150 0.4153 0.1723 0.081 Uiso 1 1 calc R U . . .
O1 O 0.5992(2) 0.6947(4) 0.32154(17) 0.1022(16) Uani 1 1 d . . . . .
O2 O 0.6158(2) 0.4940(4) 0.44843(13) 0.0891(13) Uani 1 1 d . . . . .
O3 O 0.60130(18) 0.6176(3) 0.39064(14) 0.0729(11) Uani 1 1 d . . . . .
C28 C 0.4578(7) 0.7613(9) 0.5166(5) 0.139(8) Uani 0.5 1 d G . P . .
H28A H 0.4195 0.7157 0.5080 0.166 Uiso 0.5 1 calc R U P . .
H28B H 0.4826 0.7150 0.5385 0.166 Uiso 0.5 1 calc R U P . .
Cl1 Cl 0.4341(7) 0.8881(13) 0.5410(4) 0.401(8) Uani 0.5 1 d G . P . .
Cl2 Cl 0.5046(5) 0.7869(8) 0.4693(4) 0.246(5) Uani 0.5 1 d G . P . .

loop_
_atom_site_aniso_label
_atom_site_aniso_U_11
_atom_site_aniso_U_22
_atom_site_aniso_U_33
_atom_site_aniso_U_23
_atom_site_aniso_U_13
_atom_site_aniso_U_12
Pd1 0.0515(3) 0.0563(3) 0.0460(3) -0.01121(17) -0.00166(16) -0.00975(17)
C1 0.059(3) 0.052(3) 0.053(3) -0.008(2) -0.006(2) -0.012(2)
C2 0.066(3) 0.063(3) 0.041(3) -0.003(2) 0.001(2) -0.013(3)
C3 0.124(6) 0.100(5) 0.052(3) -0.025(3) 0.004(4) -0.060(4)
C4 0.075(4) 0.064(3) 0.074(4) -0.031(3) 0.016(3) -0.015(3)
C5 0.077(4) 0.066(4) 0.125(6) -0.032(4) 0.031(4) -0.007(3)
C6 0.093(5) 0.128(6) 0.075(4) -0.041(4) -0.003(4) -0.028(4)
C7 0.116(6) 0.067(4) 0.131(6) -0.036(4) 0.034(5) -0.030(4)
C8 0.086(5) 0.164(8) 0.084(5) -0.033(5) -0.004(4) -0.007(5)
C9 0.069(3) 0.065(3) 0.058(3) -0.002(3) 0.006(3) -0.014(3)
C10 0.109(5) 0.095(5) 0.059(4) -0.006(3) 0.021(3) -0.022(4)
C11 0.190(9) 0.064(4) 0.132(7) 0.016(4) 0.068(6) -0.016(5)
C12 0.044(3) 0.060(3) 0.049(3) -0.012(2) 0.005(2) -0.010(2)
C13 0.051(3) 0.066(3) 0.051(3) -0.005(3) -0.005(2) -0.002(2)
C14 0.059(3) 0.075(4) 0.060(3) -0.018(3) 0.000(2) 0.012(3)
C15 0.054(3) 0.060(3) 0.072(4) -0.023(3) 0.012(3) 0.001(3)
C16 0.085(4) 0.065(4) 0.110(5) -0.023(4) 0.013(4) 0.015(3)
C17 0.094(5) 0.079(4) 0.076(4) -0.031(3) 0.004(3) -0.001(4)
C18 0.070(4) 0.097(5) 0.087(5) -0.026(4) 0.025(3) -0.004(3)
C19 0.117(6) 0.093(5) 0.083(5) -0.025(4) -0.049(4) 0.037(5)
C20 0.310(15) 0.100(6) 0.129(8) -0.018(6) -0.113(9) 0.087(9)
C21 0.072(5) 0.241(13) 0.194(11) -0.066(9) -0.048(6) -0.002(7)
C22 0.225(11) 0.119(6) 0.091(6) -0.045(5) -0.094(7) 0.067(7)
C23 0.060(3) 0.073(4) 0.074(4) 0.008(3) -0.017(3) -0.015(3)
C24 0.061(3) 0.066(4) 0.069(4) -0.002(3) -0.004(3) -0.017(3)
C25 0.047(3) 0.078(4) 0.050(3) -0.009(3) -0.004(2) -0.006(3)
C26 0.056(3) 0.063(3) 0.059(3) -0.005(3) -0.011(3) 0.000(2)
N1 0.066(3) 0.060(2) 0.044(2) -0.011(2) -0.003(2) -0.023(2)
N2 0.060(2) 0.054(2) 0.057(3) -0.014(2) 0.003(2) -0.009(2)
N3 0.070(3) 0.059(3) 0.060(3) -0.013(2) 0.012(2) -0.018(2)
N4 0.089(3) 0.076(3) 0.048(3) -0.011(2) 0.004(2) -0.032(3)
N5 0.052(2) 0.060(3) 0.058(3) -0.016(2) 0.002(2) 0.003(2)
N6 0.047(2) 0.059(2) 0.043(2) -0.0097(19) -0.0016(17) -0.0002(18)
N7 0.058(3) 0.071(3) 0.065(3) -0.012(2) -0.010(2) 0.008(2)
N8 0.073(3) 0.075(3) 0.054(3) -0.011(2) -0.014(2) 0.010(2)
O1 0.122(4) 0.080(3) 0.105(4) 0.036(3) -0.030(3) -0.028(3)
O2 0.113(4) 0.102(3) 0.052(2) -0.005(2) -0.011(2) -0.029(3)
O3 0.080(3) 0.060(2) 0.078(3) -0.015(2) -0.013(2) -0.015(2)
C28 0.128(14) 0.069(9) 0.22(2) 0.030(12) -0.068(15) 0.021(10)
Cl1 0.309(17) 0.439(19) 0.45(2) 0.041(17) -0.001(14) -0.025(15)
Cl2 0.303(12) 0.188(8) 0.246(10) -0.058(7) -0.035(8) -0.050(6)

loop_
_atom_type_symbol
_atom_type_description
_atom_type_scat_dispersion_real
_atom_type_scat_dispersion_imag
_atom_type_scat_source
C C 0.0033 0.0016 'International Tables Vol C Tables 4.2.6.8 and 6.1.1.4'
H H 0.0000 0.0000 'International Tables Vol C Tables 4.2.6.8 and 6.1.1.4'
N N 0.0061 0.0033 'International Tables Vol C Tables 4.2.6.8 and 6.1.1.4'
O O 0.0106 0.0060 'International Tables Vol C Tables 4.2.6.8 and 6.1.1.4'
Pd Pd -0.9988 1.0072 'International Tables Vol C Tables 4.2.6.8 and 6.1.1.4'
Cl Cl 0.1484 0.1585 'International Tables Vol C Tables 4.2.6.8 and 6.1.1.4'

loop_
_geom_angle_atom_site_label_1
_geom_angle_atom_site_label_2
_geom_angle_atom_site_label_3
_geom_angle
_geom_angle_site_symmetry_1
_geom_angle_site_symmetry_3
_geom_angle_publ_flag
C1 Pd1 C12 99.78(18) . . ?
C1 Pd1 C25 153.3(2) . . ?
C12 Pd1 C25 106.77(19) . . ?
C1 Pd1 C26 113.8(2) . . ?
C12 Pd1 C26 146.20(19) . . ?
C25 Pd1 C26 39.5(2) . . ?
N2 C1 N1 101.2(4) . . ?
N2 C1 Pd1 133.7(4) . . ?
N1 C1 Pd1 124.6(3) . . ?
N3 C2 N4 127.0(5) . . ?
N3 C2 N1 110.5(4) . . ?
N4 C2 N1 122.5(4) . . ?
N1 C3 H3A 109.5 . . ?
N1 C3 H3B 109.5 . . ?
H3A C3 H3B 109.5 . . ?
N1 C3 H3C 109.5 . . ?
H3A C3 H3C 109.5 . . ?
H3B C3 H3C 109.5 . . ?
N2 C4 C5 109.3(5) . . ?
N2 C4 C7 108.0(5) . . ?
C5 C4 C7 109.6(5) . . ?
N2 C4 C6 107.2(5) . . ?
C5 C4 C6 112.0(6) . . ?
C7 C4 C6 110.6(6) . . ?
C4 C5 H5A 109.5 . . ?
C4 C5 H5B 109.5 . . ?
H5A C5 H5B 109.5 . . ?
C4 C5 H5C 109.5 . . ?
H5A C5 H5C 109.5 . . ?
H5B C5 H5C 109.5 . . ?
C4 C6 H6A 109.5 . . ?
C4 C6 H6B 109.5 . . ?
H6A C6 H6B 109.5 . . ?
C4 C6 H6C 109.5 . . ?
H6A C6 H6C 109.5 . . ?
H6B C6 H6C 109.5 . . ?
C4 C7 H7A 109.5 . . ?
C4 C7 H7B 109.5 . . ?
H7A C7 H7B 109.5 . . ?
C4 C7 H7C 109.5 . . ?
H7A C7 H7C 109.5 . . ?
H7B C7 H7C 109.5 . . ?
C9 C8 H8A 109.5 . . ?
C9 C8 H8B 109.5 . . ?
H8A C8 H8B 109.5 . . ?
C9 C8 H8C 109.5 . . ?
H8A C8 H8C 109.5 . . ?
H8B C8 H8C 109.5 . . ?
N4 C9 C11 110.6(5) . . ?
N4 C9 C10 107.2(4) . . ?
C11 C9 C10 109.2(5) . . ?
N4 C9 C8 108.7(5) . . ?
C11 C9 C8 110.5(6) . . ?
C10 C9 C8 110.6(5) . . ?
C9 C10 H10A 109.5 . . ?
C9 C10 H10B 109.5 . . ?
H10A C10 H10B 109.5 . . ?
C9 C10 H10C 109.5 . . ?
H10A C10 H10C 109.5 . . ?
H10B C10 H10C 109.5 . . ?
C9 C11 H11A 109.5 . . ?
C9 C11 H11B 109.5 . . ?
H11A C11 H11B 109.5 . . ?
C9 C11 H11C 109.5 . . ?
H11A C11 H11C 109.5 . . ?
H11B C11 H11C 109.5 . . ?
N5 C12 N6 102.6(4) . . ?
N5 C12 Pd1 134.4(4) . . ?
N6 C12 Pd1 122.8(3) . . ?
N7 C13 N6 112.2(4) . . ?
N7 C13 N8 126.0(5) . . ?
N6 C13 N8 121.7(5) . . ?
N6 C14 H14A 109.5 . . ?
N6 C14 H14B 109.5 . . ?
H14A C14 H14B 109.5 . . ?
N6 C14 H14C 109.5 . . ?
H14A C14 H14C 109.5 . . ?
H14B C14 H14C 109.5 . . ?
N5 C15 C16 109.2(5) . . ?
N5 C15 C18 107.6(4) . . ?
C16 C15 C18 110.3(5) . . ?
N5 C15 C17 108.6(4) . . ?
C16 C15 C17 109.9(5) . . ?
C18 C15 C17 111.3(5) . . ?
C15 C16 H16A 109.5 . . ?
C15 C16 H16B 109.5 . . ?
H16A C16 H16B 109.5 . . ?
C15 C16 H16C 109.5 . . ?
H16A C16 H16C 109.5 . . ?
H16B C16 H16C 109.5 . . ?
C15 C17 H17A 109.5 . . ?
C15 C17 H17B 109.5 . . ?
H17A C17 H17B 109.5 . . ?
C15 C17 H17C 109.5 . . ?
H17A C17 H17C 109.5 . . ?
H17B C17 H17C 109.5 . . ?
C15 C18 H18A 109.5 . . ?
C15 C18 H18B 109.5 . . ?
H18A C18 H18B 109.5 . . ?
C15 C18 H18C 109.5 . . ?
H18A C18 H18C 109.5 . . ?
H18B C18 H18C 109.5 . . ?
N8 C19 C20 108.7(7) . . ?
N8 C19 C22 106.5(6) . . ?
C20 C19 C22 108.1(7) . . ?
N8 C19 C21 109.3(6) . . ?
C20 C19 C21 112.5(8) . . ?
C22 C19 C21 111.6(8) . . ?
C19 C20 H20A 109.5 . . ?
C19 C20 H20B 109.5 . . ?
H20A C20 H20B 109.5 . . ?
C19 C20 H20C 109.5 . . ?
H20A C20 H20C 109.5 . . ?
H20B C20 H20C 109.5 . . ?
C19 C21 H21A 109.5 . . ?
C19 C21 H21B 109.5 . . ?
H21A C21 H21B 109.5 . . ?
C19 C21 H21C 109.5 . . ?
H21A C21 H21C 109.5 . . ?
H21B C21 H21C 109.5 . . ?
C19 C22 H22A 109.5 . . ?
C19 C22 H22B 109.5 . . ?
H22A C22 H22B 109.5 . . ?
C19 C22 H22C 109.5 . . ?
H22A C22 H22C 109.5 . . ?
H22B C22 H22C 109.5 . . ?
O1 C23 O3 120.1(6) . . ?
O1 C23 C25 131.4(6) . . ?
O3 C23 C25 108.5(5) . . ?
O2 C24 O3 119.0(5) . . ?
O2 C24 C26 133.6(6) . . ?
O3 C24 C26 107.3(5) . . ?
C26 C25 C23 107.9(5) . . ?
C26 C25 Pd1 71.4(3) . . ?
C23 C25 Pd1 105.0(4) . . ?
C26 C25 H25 120.7 . . ?
C23 C25 H25 120.7 . . ?
Pd1 C25 H25 120.7 . . ?
C25 C26 C24 107.1(5) . . ?
C25 C26 Pd1 69.1(3) . . ?
C24 C26 Pd1 107.5(4) . . ?
C25 C26 H26 120.6 . . ?
C24 C26 H26 120.6 . . ?
Pd1 C26 H26 120.6 . . ?
C2 N1 C1 110.2(4) . . ?
C2 N1 C3 124.4(4) . . ?
C1 N1 C3 125.4(4) . . ?
C1 N2 N3 115.1(4) . . ?
C1 N2 C4 128.9(4) . . ?
N3 N2 C4 115.8(4) . . ?
C2 N3 N2 102.9(4) . . ?
C2 N4 C9 124.2(4) . . ?
C2 N4 H4 117.9 . . ?
C9 N4 H4 117.9 . . ?
C12 N5 N7 113.8(4) . . ?
C12 N5 C15 129.5(4) . . ?
N7 N5 C15 116.3(4) . . ?
C13 N6 C12 108.4(4) . . ?
C13 N6 C14 125.4(4) . . ?
C12 N6 C14 126.1(4) . . ?
C13 N7 N5 102.8(4) . . ?
C13 N8 C19 122.3(5) . . ?
C13 N8 H8 118.9 . . ?
C19 N8 H8 118.9 . . ?
C23 O3 C24 108.8(4) . . ?
Cl1 C28 Cl2 111.4 . . ?
Cl1 C28 H28A 109.4 . . ?
Cl2 C28 H28A 109.4 . . ?
Cl1 C28 H28B 109.4 . . ?
Cl2 C28 H28B 109.4 . . ?
H28A C28 H28B 108.0 . . ?

loop_
_geom_bond_atom_site_label_1
_geom_bond_atom_site_label_2
_geom_bond_distance
_geom_bond_site_symmetry_2
_geom_bond_publ_flag
Pd1 C1 2.074(5) . ?
Pd1 C12 2.088(5) . ?
Pd1 C25 2.090(5) . ?
Pd1 C26 2.120(5) . ?
C1 N2 1.340(6) . ?
C1 N1 1.379(6) . ?
C2 N3 1.303(6) . ?
C2 N4 1.350(6) . ?
C2 N1 1.378(6) . ?
C3 N1 1.459(6) . ?
C3 H3A 0.9800 . ?
C3 H3B 0.9800 . ?
C3 H3C 0.9800 . ?
C4 N2 1.491(6) . ?
C4 C5 1.529(8) . ?
C4 C7 1.544(8) . ?
C4 C6 1.548(9) . ?
C5 H5A 0.9800 . ?
C5 H5B 0.9800 . ?
C5 H5C 0.9800 . ?
C6 H6A 0.9800 . ?
C6 H6B 0.9800 . ?
C6 H6C 0.9800 . ?
C7 H7A 0.9800 . ?
C7 H7B 0.9800 . ?
C7 H7C 0.9800 . ?
C8 C9 1.530(8) . ?
C8 H8A 0.9800 . ?
C8 H8B 0.9800 . ?
C8 H8C 0.9800 . ?
C9 N4 1.476(7) . ?
C9 C11 1.501(8) . ?
C9 C10 1.509(7) . ?
C10 H10A 0.9800 . ?
C10 H10B 0.9800 . ?
C10 H10C 0.9800 . ?
C11 H11A 0.9800 . ?
C11 H11B 0.9800 . ?
C11 H11C 0.9800 . ?
C12 N5 1.347(6) . ?
C12 N6 1.372(6) . ?
C13 N7 1.296(6) . ?
C13 N6 1.367(6) . ?
C13 N8 1.375(6) . ?
C14 N6 1.464(6) . ?
C14 H14A 0.9800 . ?
C14 H14B 0.9800 . ?
C14 H14C 0.9800 . ?
C15 N5 1.468(6) . ?
C15 C16 1.501(8) . ?
C15 C18 1.524(8) . ?
C15 C17 1.540(8) . ?
C16 H16A 0.9800 . ?
C16 H16B 0.9800 . ?
C16 H16C 0.9800 . ?
C17 H17A 0.9800 . ?
C17 H17B 0.9800 . ?
C17 H17C 0.9800 . ?
C18 H18A 0.9800 . ?
C18 H18B 0.9800 . ?
C18 H18C 0.9800 . ?
C19 N8 1.469(8) . ?
C19 C20 1.511(11) . ?
C19 C22 1.513(9) . ?
C19 C21 1.547(12) . ?
C20 H20A 0.9800 . ?
C20 H20B 0.9800 . ?
C20 H20C 0.9800 . ?
C21 H21A 0.9800 . ?
C21 H21B 0.9800 . ?
C21 H21C 0.9800 . ?
C22 H22A 0.9800 . ?
C22 H22B 0.9800 . ?
C22 H22C 0.9800 . ?
C23 O1 1.187(7) . ?
C23 O3 1.402(7) . ?
C23 C25 1.427(8) . ?
C24 O2 1.203(6) . ?
C24 O3 1.414(7) . ?
C24 C26 1.452(7) . ?
C25 C26 1.424(7) . ?
C25 H25 1.0000 . ?
C26 H26 1.0000 . ?
N2 N3 1.399(6) . ?
N4 H4 0.8800 . ?
N5 N7 1.391(6) . ?
N8 H8 0.8800 . ?
C28 Cl1 1.7039 . ?
C28 Cl2 1.7427 . ?
C28 H28A 0.9900 . ?
C28 H28B 0.9900 . ?

loop_
_geom_torsion_atom_site_label_1
_geom_torsion_atom_site_label_2
_geom_torsion_atom_site_label_3
_geom_torsion_atom_site_label_4
_geom_torsion
_geom_torsion_site_symmetry_1
_geom_torsion_site_symmetry_2
_geom_torsion_site_symmetry_3
_geom_torsion_site_symmetry_4
_geom_torsion_publ_flag
O1 C23 C25 C26 177.2(7) . . . . ?
O3 C23 C25 C26 -1.3(6) . . . . ?
O1 C23 C25 Pd1 -107.9(7) . . . . ?
O3 C23 C25 Pd1 73.6(4) . . . . ?
C23 C25 C26 C24 -2.4(5) . . . . ?
Pd1 C25 C26 C24 -102.6(4) . . . . ?
C23 C25 C26 Pd1 100.2(4) . . . . ?
O2 C24 C26 C25 -173.7(6) . . . . ?
O3 C24 C26 C25 5.2(5) . . . . ?
O2 C24 C26 Pd1 113.4(7) . . . . ?
O3 C24 C26 Pd1 -67.7(4) . . . . ?
N3 C2 N1 C1 1.4(6) . . . . ?
N4 C2 N1 C1 -177.2(5) . . . . ?
N3 C2 N1 C3 -176.9(5) . . . . ?
N4 C2 N1 C3 4.4(8) . . . . ?
N2 C1 N1 C2 -2.5(5) . . . . ?
Pd1 C1 N1 C2 170.5(4) . . . . ?
N2 C1 N1 C3 175.8(5) . . . . ?
Pd1 C1 N1 C3 -11.2(8) . . . . ?
N1 C1 N2 N3 2.9(6) . . . . ?
Pd1 C1 N2 N3 -169.1(4) . . . . ?
N1 C1 N2 C4 178.1(5) . . . . ?
Pd1 C1 N2 C4 6.1(8) . . . . ?
C5 C4 N2 C1 34.3(8) . . . . ?
C7 C4 N2 C1 153.5(6) . . . . ?
C6 C4 N2 C1 -87.3(6) . . . . ?
C5 C4 N2 N3 -150.5(5) . . . . ?
C7 C4 N2 N3 -31.4(7) . . . . ?
C6 C4 N2 N3 87.9(6) . . . . ?
N4 C2 N3 N2 178.9(5) . . . . ?
N1 C2 N3 N2 0.3(6) . . . . ?
C1 N2 N3 C2 -2.1(6) . . . . ?
C4 N2 N3 C2 -178.0(5) . . . . ?
N3 C2 N4 C9 -7.6(9) . . . . ?
N1 C2 N4 C9 170.8(5) . . . . ?
C11 C9 N4 C2 58.7(8) . . . . ?
C10 C9 N4 C2 177.7(5) . . . . ?
C8 C9 N4 C2 -62.7(7) . . . . ?
N6 C12 N5 N7 3.7(5) . . . . ?
Pd1 C12 N5 N7 -171.6(4) . . . . ?
N6 C12 N5 C15 175.5(5) . . . . ?
Pd1 C12 N5 C15 0.2(8) . . . . ?
C16 C15 N5 C12 155.7(5) . . . . ?
C18 C15 N5 C12 -84.6(6) . . . . ?
C17 C15 N5 C12 35.9(7) . . . . ?
C16 C15 N5 N7 -32.7(6) . . . . ?
C18 C15 N5 N7 87.0(6) . . . . ?
C17 C15 N5 N7 -152.4(5) . . . . ?
N7 C13 N6 C12 2.3(6) . . . . ?
N8 C13 N6 C12 -179.0(5) . . . . ?
N7 C13 N6 C14 -175.0(5) . . . . ?
N8 C13 N6 C14 3.7(8) . . . . ?
N5 C12 N6 C13 -3.5(5) . . . . ?
Pd1 C12 N6 C13 172.6(3) . . . . ?
N5 C12 N6 C14 173.8(5) . . . . ?
Pd1 C12 N6 C14 -10.1(6) . . . . ?
N6 C13 N7 N5 0.0(6) . . . . ?
N8 C13 N7 N5 -178.6(5) . . . . ?
C12 N5 N7 C13 -2.4(6) . . . . ?
C15 N5 N7 C13 -175.4(4) . . . . ?
N7 C13 N8 C19 -14.1(9) . . . . ?
N6 C13 N8 C19 167.4(6) . . . . ?
C20 C19 N8 C13 65.5(9) . . . . ?
C22 C19 N8 C13 -178.2(6) . . . . ?
C21 C19 N8 C13 -57.6(8) . . . . ?
O1 C23 O3 C24 -174.1(6) . . . . ?
C25 C23 O3 C24 4.6(6) . . . . ?
O2 C24 O3 C23 173.0(5) . . . . ?
C26 C24 O3 C23 -6.1(6) . . . . ?
